data_4300343
_journal_name_full 'Inorganic Chemistry'
_journal_paper_doi 10.1021/ic050093r
_journal_year 2006
_chemical_formula_sum 'C28 H42 Cl4 N4 Ni4 O9'
_chemical_formula_weight 955.30
_space_group_IT_number 122
_symmetry_cell_setting tetragonal
_symmetry_space_group_name_Hall 'I -4 2bw'
_symmetry_space_group_name_H-M 'I -4 2 d'
_cell_angle_alpha 90.00
_cell_angle_beta 90.00
_cell_angle_gamma 90.00
_cell_formula_units_Z 8
_cell_length_a 16.1421(6)
_cell_length_b 16.1421(6)
_cell_length_c 29.4689(14)
_cell_measurement_temperature 173(2)
_cell_volume 7678.6(5)
_diffrn_ambient_temperature 173(2)
_exptl_crystal_density_diffrn 1.653
_cod_depositor_comments
;
The following automatic conversions were performed:
'_symmetry_cell_setting' value 'Tetragonal' changed to 'tetragonal'
according to '/home/saulius/struct/CIF-dictionaries/cif_core.dic'
dictionary named 'cif_core.dic' version 2.4.1 from 2010-06-29.

Automatic conversion script
Id: cif_fix_enum 1527 2010-12-29 10:47:43Z saulius 
;
_cod_database_code 4300343

loop_
_symmetry_equiv_pos_as_xyz
'x, y, z'
'-x, -y, z'
'y, -x, -z'
'-y, x, -z'
'-x+1/2, y, -z+3/4'
'x+1/2, -y, -z+3/4'
'-y+1/2, -x, z+3/4'
'y+1/2, x, z+3/4'
'x+1/2, y+1/2, z+1/2'
'-x+1/2, -y+1/2, z+1/2'
'y+1/2, -x+1/2, -z+1/2'
'-y+1/2, x+1/2, -z+1/2'
'-x+1, y+1/2, -z+5/4'
'x+1, -y+1/2, -z+5/4'
'-y+1, -x+1/2, z+5/4'
'y+1, x+1/2, z+5/4'

loop_
_atom_site_label
_atom_site_type_symbol
_atom_site_fract_x
_atom_site_fract_y
_atom_site_fract_z
_atom_site_U_iso_or_equiv
_atom_site_adp_type
_atom_site_occupancy
_atom_site_symmetry_multiplicity
_atom_site_calc_flag
_atom_site_refinement_flags
_atom_site_disorder_assembly
_atom_site_disorder_group
Ni1 Ni 0.93347(5) 0.57274(4) 0.21341(2) 0.02384(16) Uani 1 1 d . . .
Ni2 Ni 0.52333(4) 0.40569(4) 0.03689(2) 0.02135(16) Uani 1 1 d . . .
N1 N 0.9109(3) 0.5427(3) 0.14590(14) 0.0255(11) Uani 1 1 d . . .
N2 N 0.5579(3) 0.4231(3) 0.10380(14) 0.0252(10) Uani 1 1 d . . .
O1 O 0.9377(3) 0.4460(2) 0.21701(13) 0.0255(8) Uani 1 1 d . . .
O2 O 0.8035(3) 0.5728(4) 0.22116(15) 0.0419(12) Uani 1 1 d D . .
O3 O 0.5809(2) 0.5183(2) 0.03229(11) 0.0201(7) Uani 1 1 d . . .
O4 O 0.6323(3) 0.3378(3) 0.02579(15) 0.0373(11) Uani 1 1 d . . .
Cl1 Cl 0.94295(13) 0.71844(9) 0.20575(5) 0.0423(4) Uani 1 1 d . . .
Cl2 Cl 0.44598(10) 0.28151(9) 0.04434(5) 0.0347(3) Uani 1 1 d . . .
C1 C 0.8889(4) 0.4631(4) 0.14073(18) 0.0242(12) Uani 1 1 d . . .
C2 C 0.8682(4) 0.4308(4) 0.09870(18) 0.0313(13) Uani 1 1 d . . .
H2A H 0.8538 0.3740 0.0956 0.035(19) Uiso 1 1 calc R . .
C3 C 0.8688(4) 0.4827(4) 0.0615(2) 0.0342(15) Uani 1 1 d . . .
H3A H 0.8540 0.4622 0.0324 0.06(2) Uiso 1 1 calc R . .
C4 C 0.8911(4) 0.5648(4) 0.06677(19) 0.0352(15) Uani 1 1 d . . .
H4A H 0.8926 0.6013 0.0415 0.039(18) Uiso 1 1 calc R . .
C5 C 0.9113(4) 0.5928(4) 0.11030(17) 0.0309(14) Uani 1 1 d . . .
H5A H 0.9257 0.6494 0.1145 0.026(16) Uiso 1 1 calc R . .
C6 C 0.8866(4) 0.4106(4) 0.18346(18) 0.0313(14) Uani 1 1 d . . .
H6A H 0.8290 0.4070 0.1948 0.022(16) Uiso 1 1 calc R . .
H6B H 0.9059 0.3538 0.1765 0.05(2) Uiso 1 1 calc R . .
C7 C 0.7425(13) 0.6399(13) 0.2261(8) 0.222(10) Uiso 1 1 d D . .
H7A H 0.6866 0.6164 0.2272 0.333 Uiso 1 1 calc R . .
H7B H 0.7468 0.6777 0.2001 0.333 Uiso 1 1 calc R . .
H7C H 0.7535 0.6705 0.2542 0.333 Uiso 1 1 calc R . .
C8 C 0.6201(4) 0.4781(4) 0.1077(2) 0.0255(12) Uani 1 1 d . . .
C9 C 0.6585(4) 0.4935(5) 0.1485(2) 0.0363(15) Uani 1 1 d . . .
H9A H 0.7019 0.5331 0.1504 0.044 Uiso 1 1 calc R . .
C10 C 0.6332(5) 0.4506(5) 0.1865(2) 0.0410(17) Uani 1 1 d . . .
H10A H 0.6597 0.4592 0.2148 0.049 Uiso 1 1 calc R . .
C11 C 0.5678(5) 0.3941(5) 0.1826(2) 0.0416(17) Uani 1 1 d . . .
H11A H 0.5484 0.3645 0.2083 0.050 Uiso 1 1 calc R . .
C12 C 0.5322(4) 0.3822(4) 0.14067(18) 0.0326(14) Uani 1 1 d . . .
H12A H 0.4880 0.3437 0.1378 0.039 Uiso 1 1 calc R . .
C13 C 0.6447(4) 0.5237(4) 0.06477(18) 0.0285(13) Uani 1 1 d . . .
H13A H 0.6557 0.5827 0.0719 0.034 Uiso 1 1 calc R . .
H13B H 0.6961 0.4993 0.0523 0.034 Uiso 1 1 calc R . .
C14 C 0.6804(5) 0.2909(5) 0.0557(3) 0.058(2) Uani 1 1 d . . .
H14A H 0.7277 0.2674 0.0394 0.087 Uiso 1 1 calc R . .
H14B H 0.6467 0.2460 0.0684 0.087 Uiso 1 1 calc R . .
H14C H 0.7004 0.3265 0.0803 0.087 Uiso 1 1 calc R . .
O1S O 0.7376(15) 0.7333(18) 0.1432(8) 0.168(10) Uiso 0.50 1 d P . .
H2O H 0.810(7) 0.529(7) 0.240(3) 0.09(4) Uiso 1 1 d . . .
H4O H 0.652(5) 0.366(5) 0.005(2) 0.04(2) Uiso 1 1 d . . .

loop_
_atom_site_aniso_label
_atom_site_aniso_U_11
_atom_site_aniso_U_22
_atom_site_aniso_U_33
_atom_site_aniso_U_23
_atom_site_aniso_U_13
_atom_site_aniso_U_12
Ni1 0.0315(4) 0.0221(4) 0.0179(3) -0.0003(3) -0.0033(3) 0.0016(3)
Ni2 0.0237(4) 0.0221(4) 0.0182(3) 0.0016(3) -0.0027(3) -0.0010(3)
N1 0.034(3) 0.027(3) 0.0157(19) 0.0013(17) -0.0027(19) 0.000(2)
N2 0.024(2) 0.035(3) 0.0168(19) 0.001(2) -0.0031(17) -0.008(2)
O1 0.029(2) 0.028(2) 0.0200(17) 0.0003(16) -0.0036(16) -0.0015(17)
O2 0.040(3) 0.051(3) 0.035(2) -0.001(2) -0.014(2) 0.017(2)
O3 0.0215(19) 0.0203(18) 0.0186(16) 0.0000(14) -0.0016(14) 0.0014(16)
O4 0.037(3) 0.042(3) 0.033(2) 0.016(2) 0.006(2) 0.016(2)
Cl1 0.0699(12) 0.0236(7) 0.0334(7) -0.0006(6) -0.0102(8) 0.0052(7)
Cl2 0.0447(9) 0.0264(7) 0.0330(7) 0.0051(6) -0.0058(7) -0.0054(6)
C1 0.026(3) 0.027(3) 0.019(3) -0.003(2) -0.005(2) -0.003(2)
C2 0.040(4) 0.032(3) 0.023(3) -0.005(2) -0.006(2) -0.008(3)
C3 0.042(4) 0.043(4) 0.018(3) -0.002(2) -0.009(3) -0.001(3)
C4 0.049(4) 0.035(3) 0.021(3) 0.009(2) -0.008(3) 0.000(3)
C5 0.042(4) 0.029(3) 0.021(2) 0.003(2) -0.005(2) 0.000(3)
C6 0.039(4) 0.031(3) 0.024(3) 0.000(2) -0.011(2) -0.007(3)
C8 0.022(3) 0.028(3) 0.027(3) 0.003(2) -0.003(2) -0.007(2)
C9 0.032(4) 0.047(4) 0.030(3) -0.003(3) -0.008(3) -0.013(3)
C10 0.047(4) 0.048(4) 0.028(3) 0.006(3) -0.011(3) -0.010(3)
C11 0.044(4) 0.058(5) 0.023(3) 0.010(3) -0.004(3) -0.015(4)
C12 0.037(4) 0.034(3) 0.026(3) 0.008(2) 0.005(3) -0.011(3)
C13 0.023(3) 0.040(4) 0.023(3) 0.005(2) -0.005(2) -0.003(3)
C14 0.044(5) 0.058(5) 0.072(6) 0.028(4) -0.011(4) 0.012(4)

loop_
_geom_bond_atom_site_label_1
_geom_bond_atom_site_label_2
_geom_bond_distance
_geom_bond_site_symmetry_2
_geom_bond_publ_flag
Ni1 O1 2.049(4) . ?
Ni1 O1 2.067(4) 11_565 ?
Ni1 N1 2.080(4) . ?
Ni1 O1 2.105(4) 2_765 ?
Ni1 O2 2.111(5) . ?
Ni1 Cl1 2.3677(17) . ?
Ni2 O3 2.046(4) . ?
Ni2 O3 2.052(3) 3_565 ?
Ni2 N2 2.068(4) . ?
Ni2 O3 2.087(4) 2_665 ?
Ni2 O4 2.098(4) . ?
Ni2 Cl2 2.3716(16) . ?
N1 C5 1.324(7) . ?
N1 C1 1.342(7) . ?
N2 C12 1.337(7) . ?
N2 C8 1.346(7) . ?
O1 C6 1.409(6) . ?
O1 Ni1 2.067(4) 12_645 ?
O1 Ni1 2.105(4) 2_765 ?
O2 C7 1.471(15) . ?
O2 H2O 0.91(11) . ?
O3 C13 1.408(6) . ?
O3 Ni2 2.052(3) 4_655 ?
O3 Ni2 2.087(4) 2_665 ?
O4 C14 1.397(8) . ?
O4 H4O 0.83(7) . ?
C1 C2 1.385(7) . ?
C1 C6 1.518(8) . ?
C2 C3 1.381(8) . ?
C2 H2A 0.9500 . ?
C3 C4 1.381(9) . ?
C3 H3A 0.9500 . ?
C4 C5 1.399(8) . ?
C4 H4A 0.9500 . ?
C5 H5A 0.9500 . ?
C6 H6A 0.9900 . ?
C6 H6B 0.9900 . ?
C7 H7A 0.9800 . ?
C7 H7B 0.9800 . ?
C7 H7C 0.9800 . ?
C8 C9 1.375(8) . ?
C8 C13 1.517(8) . ?
C9 C10 1.378(9) . ?
C9 H9A 0.9500 . ?
C10 C11 1.400(9) . ?
C10 H10A 0.9500 . ?
C11 C12 1.375(8) . ?
C11 H11A 0.9500 . ?
C12 H12A 0.9500 . ?
C13 H13A 0.9900 . ?
C13 H13B 0.9900 . ?
C14 H14A 0.9800 . ?
C14 H14B 0.9800 . ?
C14 H14C 0.9800 . ?
O1S O1S 1.20(4) 14_464 ?
